data_1557497
loop_
_publ_author_name
'Ptak, Maciej'
'Svane, Katrine L.'
'Collings, Ines E.'
'Paraguassu, Waldeci'

_publ_section_title
;
 Effect of Alkali and Trivalent Metal Ions on the High-Pressure Phase
 Transition of [C2H5NH3]MI0.5MIII0.5(HCOO)3 (MI = Na, K and MIII = Cr, Al)
 Heterometallic Perovskites
;
_journal_name_full 'The Journal of Physical Chemistry C'
_journal_paper_doi 10.1021/acs.jpcc.0c00372
_journal_year 2020
_chemical_formula_moiety 'C6 H6 Cr K O12, 2(C2 H8 N)'
_chemical_formula_sum 'C10 H22 Cr K N2 O12'
_chemical_formula_weight 453.39
_space_group_crystal_system monoclinic
_space_group_IT_number 14
_space_group_name_Hall '-P 2yn'
_space_group_name_H-M_alt 'P 1 21/n 1'
_atom_sites_solution_hydrogens geom
_audit_creation_method SHELXL-2016/6
_cell_angle_alpha 90
_cell_angle_beta 87.413(11)
_cell_angle_gamma 90
_cell_formula_units_Z 2
_cell_length_a 8.2602(3)
_cell_length_b 8.4583(4)
_cell_length_c 12.225(4)
_cell_measurement_reflns_used 430
_cell_measurement_temperature 293(2)
_cell_measurement_theta_max 16.2260
_cell_measurement_theta_min 1.6840
_cell_volume 853.3(3)
_computing_cell_refinement 'CrysAlisPro (Agilent Technologies, 2013)'
_computing_data_reduction 'CrysAlisPro (Agilent Technologies, 2013)'
_computing_molecular_graphics 'SHELXLE-2011 (Huebschle, 2011)'
_computing_structure_refinement 'SHELXL-2016/6 (Sheldrick, 2016)'
_computing_structure_solution 'SHELXT 2014/5 (Sheldrick, 2014)'
_diffrn_ambient_pressure '2.25 GPa'
_diffrn_ambient_temperature 293(2)
_diffrn_detector_area_resol_mean 7
_diffrn_measured_fraction_theta_full 0.436
_diffrn_measured_fraction_theta_max 0.260
_diffrn_measurement_device_type 'ID15B beamline, ESRF'
_diffrn_measurement_method 'omega scans'
_diffrn_radiation_type synchrotron
_diffrn_radiation_wavelength 0.41115
_diffrn_reflns_av_R_equivalents 0.0391
_diffrn_reflns_av_unetI/netI 0.0457
_diffrn_reflns_Laue_measured_fraction_full 0.436
_diffrn_reflns_Laue_measured_fraction_max 0.260
_diffrn_reflns_limit_h_max 10
_diffrn_reflns_limit_h_min -10
_diffrn_reflns_limit_k_max 11
_diffrn_reflns_limit_k_min -12
_diffrn_reflns_limit_l_max 9
_diffrn_reflns_limit_l_min -11
_diffrn_reflns_number 3076
_diffrn_reflns_point_group_measured_fraction_full 0.436
_diffrn_reflns_point_group_measured_fraction_max 0.260
_diffrn_reflns_theta_full 14.282
_diffrn_reflns_theta_max 21.737
_diffrn_reflns_theta_min 1.686
_diffrn_source synchrotron
_exptl_absorpt_coefficient_mu 0.225
_exptl_absorpt_correction_T_max 1.00000
_exptl_absorpt_correction_T_min 0.18895
_exptl_absorpt_correction_type multi-scan
_exptl_absorpt_process_details
;
CrysAlisPro 1.171.39.46 (Rigaku Oxford Diffraction, 2018)
Empirical absorption correction using spherical harmonics,
 implemented in SCALE3 ABSPACK scaling algorithm.
;
_exptl_crystal_colour 'dark blue'
_exptl_crystal_density_diffrn 1.765
_exptl_crystal_description block
_exptl_crystal_F_000 470
_exptl_crystal_size_max 0.050
_exptl_crystal_size_mid 0.030
_exptl_crystal_size_min 0.020
_refine_diff_density_max 0.458
_refine_diff_density_min -0.584
_refine_diff_density_rms 0.069
_refine_ls_extinction_method none
_refine_ls_goodness_of_fit_ref 1.315
_refine_ls_hydrogen_treatment constr
_refine_ls_matrix_type full
_refine_ls_number_parameters 123
_refine_ls_number_reflns 1358
_refine_ls_number_restraints 12
_refine_ls_restrained_S_all 1.310
_refine_ls_R_factor_all 0.1067
_refine_ls_R_factor_gt 0.0738
_refine_ls_shift/su_max 0.000
_refine_ls_shift/su_mean 0.000
_refine_ls_structure_factor_coef Fsqd
_refine_ls_weighting_details 'w=1/[\s^2^(Fo^2^)+(0.1000P)^2^] where P=(Fo^2^+2Fc^2^)/3'
_refine_ls_weighting_scheme calc
_refine_ls_wR_factor_gt 0.1969
_refine_ls_wR_factor_ref 0.2448
_reflns_Friedel_coverage 0.000
_reflns_number_gt 758
_reflns_number_total 1358
_reflns_threshold_expression 'I > 2\s(I)'
_cod_data_source_file jp0c00372_si_002.cif
_cod_data_source_block EtaKCrF_c4_p07
_cod_original_cell_volume 853.2(3)
_cod_original_sg_symbol_H-M 'P 21/n'
_cod_database_code 1557497
_shelx_shelxl_version_number 2016/6
_shelx_space_group_comment
;
The symmetry employed for this shelxl refinement is uniquely defined
by the following loop, which should always be used as a source of
symmetry information in preference to the above space-group names.
They are only intended as comments.
;

loop_
_space_group_symop_operation_xyz
'x, y, z'
'-x+1/2, y+1/2, -z+1/2'
'-x, -y, -z'
'x-1/2, -y-1/2, z-1/2'

loop_
_atom_site_label
_atom_site_type_symbol
_atom_site_fract_x
_atom_site_fract_y
_atom_site_fract_z
_atom_site_U_iso_or_equiv
_atom_site_adp_type
_atom_site_occupancy
_atom_site_site_symmetry_order
_atom_site_calc_flag
_atom_site_refinement_flags_posn
_atom_site_refinement_flags_adp
_atom_site_refinement_flags_occupancy
_atom_site_disorder_assembly
_atom_site_disorder_group
Cr1 Cr 0.500000 0.500000 0.500000 0.0456(10) Uani 1 2 d S . P . .
K1 K 0.500000 0.500000 1.000000 0.0520(15) Uani 1 2 d S . P . .
C1 C 0.7803(6) 0.3108(5) 0.4496(11) 0.069(5) Uani 1 1 d . U . . .
H1 H 0.743370 0.255815 0.511731 0.082 Uiso 1 1 calc R U . . .
C2 C 0.3345(6) 0.1962(5) 0.5028(9) 0.053(4) Uani 1 1 d . U . . .
H2 H 0.275318 0.237089 0.446389 0.063 Uiso 1 1 calc R U . . .
C3 C 0.5816(7) 0.4727(7) 0.7250(13) 0.054(4) Uani 1 1 d . U . . .
H3 H 0.475021 0.438068 0.734185 0.064 Uiso 1 1 calc R U . . .
O1 O 0.6927(4) 0.4207(4) 0.4173(7) 0.063(3) Uani 1 1 d . U . . .
O2 O 0.9106(4) 0.2692(5) 0.4066(9) 0.092(5) Uani 1 1 d . U . . .
O3 O 0.4404(4) 0.2834(3) 0.5428(6) 0.054(3) Uani 1 1 d . U . . .
O4 O 0.3047(4) 0.0619(4) 0.5331(7) 0.080(4) Uani 1 1 d . U . . .
O5 O 0.6316(5) 0.5117(4) 0.6273(9) 0.052(4) Uani 1 1 d . U . . .
O6 O 0.6612(6) 0.4770(6) 0.8062(9) 0.074(4) Uani 1 1 d . U . . .
N1 N 1.0160(6) 0.4410(7) 0.2231(11) 0.076(5) Uani 1 1 d . U . . .
H1A H 1.000452 0.388660 0.285813 0.115 Uiso 1 1 calc R U . . .
H1B H 1.121336 0.459862 0.211071 0.115 Uiso 1 1 calc R U . . .
H1C H 0.979894 0.383197 0.168427 0.115 Uiso 1 1 calc R U . . .
C4 C 0.9280(7) 0.5909(8) 0.2294(13) 0.083(6) Uani 1 1 d . U . . .
H4A H 0.951359 0.653003 0.163868 0.100 Uiso 1 1 calc R U . . .
H4B H 0.812152 0.571726 0.235888 0.100 Uiso 1 1 calc R U . . .
C5 C 0.9796(11) 0.6736(10) 0.3236(19) 0.115(7) Uani 1 1 d . U . . .
H5A H 1.087750 0.712443 0.309660 0.173 Uiso 1 1 calc R U . . .
H5B H 0.977718 0.603159 0.385204 0.173 Uiso 1 1 calc R U . . .
H5C H 0.907897 0.760911 0.339267 0.173 Uiso 1 1 calc R U . . .

loop_
_atom_site_aniso_label
_atom_site_aniso_U_11
_atom_site_aniso_U_22
_atom_site_aniso_U_33
_atom_site_aniso_U_23
_atom_site_aniso_U_13
_atom_site_aniso_U_12
Cr1 0.0323(6) 0.0356(5) 0.069(3) 0.0039(5) 0.0016(10) -0.0005(2)
K1 0.0374(8) 0.0461(7) 0.072(5) -0.0071(8) 0.0049(14) -0.0019(4)
C1 0.048(2) 0.049(2) 0.108(15) 0.014(4) 0.007(4) 0.0065(16)
C2 0.041(2) 0.052(2) 0.064(14) 0.014(3) 0.004(4) -0.0102(14)
C3 0.037(3) 0.059(3) 0.064(13) 0.000(4) 0.007(5) -0.0022(18)
O1 0.0392(15) 0.0501(16) 0.098(11) 0.010(3) 0.015(3) 0.0093(11)
O2 0.056(2) 0.060(2) 0.160(15) 0.013(3) 0.011(4) 0.0202(15)
O3 0.0430(15) 0.0409(13) 0.078(9) 0.001(2) 0.002(3) -0.0031(10)
O4 0.0564(19) 0.0476(17) 0.137(13) 0.012(3) -0.008(4) -0.0168(13)
O5 0.0374(18) 0.0572(19) 0.061(12) 0.007(3) 0.010(4) -0.0027(12)
O6 0.049(2) 0.103(3) 0.070(13) 0.001(4) 0.001(5) -0.0091(19)
N1 0.048(2) 0.065(3) 0.116(17) 0.002(4) 0.003(5) -0.0075(16)
C4 0.052(3) 0.078(3) 0.118(19) 0.017(6) 0.010(6) -0.001(2)
C5 0.085(5) 0.085(5) 0.18(2) -0.027(8) 0.000(9) -0.017(4)

loop_
_atom_type_symbol
_atom_type_description
_atom_type_scat_dispersion_real
_atom_type_scat_dispersion_imag
_atom_type_scat_source
C C -0.0001 0.0005 'International Tables Vol C Tables 4.2.6.8 and 6.1.1.4'
H H 0.0000 0.0000 'International Tables Vol C Tables 4.2.6.8 and 6.1.1.4'
N N 0.0006 0.0010 'International Tables Vol C Tables 4.2.6.8 and 6.1.1.4'
O O 0.0018 0.0018 'International Tables Vol C Tables 4.2.6.8 and 6.1.1.4'
K K 0.0805 0.0845 'International Tables Vol C Tables 4.2.6.8 and 6.1.1.4'
Cr Cr 0.1612 0.2219 'International Tables Vol C Tables 4.2.6.8 and 6.1.1.4'

loop_
_geom_angle_atom_site_label_1
_geom_angle_atom_site_label_2
_geom_angle_atom_site_label_3
_geom_angle
_geom_angle_site_symmetry_1
_geom_angle_site_symmetry_3
_geom_angle_publ_flag
O5 Cr1 O5 180.0(4) 3_666 . ?
O5 Cr1 O3 91.4(2) 3_666 . ?
O5 Cr1 O3 88.6(2) . . ?
O5 Cr1 O3 88.6(2) 3_666 3_666 ?
O5 Cr1 O3 91.4(2) . 3_666 ?
O3 Cr1 O3 180.0 . 3_666 ?
O5 Cr1 O1 92.3(3) 3_666 . ?
O5 Cr1 O1 87.7(3) . . ?
O3 Cr1 O1 90.37(19) . . ?
O3 Cr1 O1 89.63(19) 3_666 . ?
O5 Cr1 O1 87.7(3) 3_666 3_666 ?
O5 Cr1 O1 92.3(3) . 3_666 ?
O3 Cr1 O1 89.63(19) . 3_666 ?
O3 Cr1 O1 90.37(19) 3_666 3_666 ?
O1 Cr1 O1 180.0 . 3_666 ?
O4 K1 O4 180.0 4_666 2_556 ?
O4 K1 O2 100.48(13) 4_666 4_566 ?
O4 K1 O2 79.52(13) 2_556 4_566 ?
O4 K1 O2 79.52(13) 4_666 2_656 ?
O4 K1 O2 100.48(13) 2_556 2_656 ?
O2 K1 O2 180.00(9) 4_566 2_656 ?
O4 K1 O6 108.7(2) 4_666 3_667 ?
O4 K1 O6 71.3(2) 2_556 3_667 ?
O2 K1 O6 107.8(2) 4_566 3_667 ?
O2 K1 O6 72.2(2) 2_656 3_667 ?
O4 K1 O6 71.3(2) 4_666 . ?
O4 K1 O6 108.7(2) 2_556 . ?
O2 K1 O6 72.2(2) 4_566 . ?
O2 K1 O6 107.8(2) 2_656 . ?
O6 K1 O6 180.0 3_667 . ?
O4 K1 C2 159.08(13) 4_666 2_556 ?
O4 K1 C2 20.92(13) 2_556 2_556 ?
O2 K1 C2 100.42(13) 4_566 2_556 ?
O2 K1 C2 79.58(13) 2_656 2_556 ?
O6 K1 C2 65.1(2) 3_667 2_556 ?
O6 K1 C2 114.9(2) . 2_556 ?
O4 K1 C2 20.92(13) 4_666 4_666 ?
O4 K1 C2 159.08(13) 2_556 4_666 ?
O2 K1 C2 79.58(13) 4_566 4_666 ?
O2 K1 C2 100.42(13) 2_656 4_666 ?
O6 K1 C2 114.9(2) 3_667 4_666 ?
O6 K1 C2 65.1(2) . 4_666 ?
C2 K1 C2 180.0 2_556 4_666 ?
O4 K1 C1 114.44(12) 4_666 4_566 ?
O4 K1 C1 65.56(12) 2_556 4_566 ?
O2 K1 C1 20.9(2) 4_566 4_566 ?
O2 K1 C1 159.1(2) 2_656 4_566 ?
O6 K1 C1 88.1(3) 3_667 4_566 ?
O6 K1 C1 91.9(3) . 4_566 ?
C2 K1 C1 85.90(12) 2_556 4_566 ?
C2 K1 C1 94.10(12) 4_666 4_566 ?
O4 K1 C1 65.56(12) 4_666 2_656 ?
O4 K1 C1 114.44(12) 2_556 2_656 ?
O2 K1 C1 159.1(2) 4_566 2_656 ?
O2 K1 C1 20.9(2) 2_656 2_656 ?
O6 K1 C1 91.9(3) 3_667 2_656 ?
O6 K1 C1 88.1(3) . 2_656 ?
C2 K1 C1 94.10(12) 2_556 2_656 ?
C2 K1 C1 85.90(12) 4_666 2_656 ?
C1 K1 C1 180.0 4_566 2_656 ?
O4 K1 C3 90.6(2) 4_666 3_667 ?
O4 K1 C3 89.4(2) 2_556 3_667 ?
O2 K1 C3 115.7(2) 4_566 3_667 ?
O2 K1 C3 64.3(2) 2_656 3_667 ?
O6 K1 C3 18.48(14) 3_667 3_667 ?
O6 K1 C3 161.52(14) . 3_667 ?
C2 K1 C3 81.0(2) 2_556 3_667 ?
C2 K1 C3 99.0(2) 4_666 3_667 ?
C1 K1 C3 98.8(3) 4_566 3_667 ?
C1 K1 C3 81.2(3) 2_656 3_667 ?
O4 K1 C3 89.4(2) 4_666 . ?
O4 K1 C3 90.6(2) 2_556 . ?
O2 K1 C3 64.3(2) 4_566 . ?
O2 K1 C3 115.7(2) 2_656 . ?
O6 K1 C3 161.52(14) 3_667 . ?
O6 K1 C3 18.48(14) . . ?
C2 K1 C3 99.0(2) 2_556 . ?
C2 K1 C3 81.0(2) 4_666 . ?
C1 K1 C3 81.2(3) 4_566 . ?
C1 K1 C3 98.8(3) 2_656 . ?
C3 K1 C3 180.0 3_667 . ?
O2 C1 O1 125.8(10) . . ?
O2 C1 K1 50.7(4) . 2_646 ?
O1 C1 K1 171.7(8) . 2_646 ?
O2 C1 H1 117.1 . . ?
O1 C1 H1 117.1 . . ?
K1 C1 H1 67.0 2_646 . ?
O4 C2 O3 124.2(7) . . ?
O4 C2 K1 50.3(2) . 2_546 ?
O3 C2 K1 156.3(8) . 2_546 ?
O4 C2 H2 117.9 . . ?
O3 C2 H2 117.9 . . ?
K1 C2 H2 72.8 2_546 . ?
O6 C3 O5 125.9(6) . . ?
O6 C3 K1 44.1(7) . . ?
O5 C3 K1 159.7(6) . . ?
O6 C3 H3 117.0 . . ?
O5 C3 H3 117.0 . . ?
K1 C3 H3 76.0 . . ?
C1 O1 Cr1 123.8(8) . . ?
C1 O2 K1 108.4(6) . 2_646 ?
C2 O3 Cr1 127.8(5) . . ?
C2 O4 K1 108.8(3) . 2_546 ?
C3 O5 Cr1 124.2(4) . . ?
C3 O6 K1 117.4(6) . . ?
C4 N1 H1A 109.5 . . ?
C4 N1 H1B 109.5 . . ?
H1A N1 H1B 109.5 . . ?
C4 N1 H1C 109.5 . . ?
H1A N1 H1C 109.5 . . ?
H1B N1 H1C 109.5 . . ?
C5 C4 N1 107.6(8) . . ?
C5 C4 H4A 110.2 . . ?
N1 C4 H4A 110.2 . . ?
C5 C4 H4B 110.2 . . ?
N1 C4 H4B 110.2 . . ?
H4A C4 H4B 108.5 . . ?
C4 C5 K1 154.7(7) . 2_656 ?
C4 C5 H5A 109.5 . . ?
K1 C5 H5A 76.7 2_656 . ?
C4 C5 H5B 109.5 . . ?
K1 C5 H5B 90.3 2_656 . ?
H5A C5 H5B 109.5 . . ?
C4 C5 H5C 109.5 . . ?
K1 C5 H5C 47.1 2_656 . ?
H5A C5 H5C 109.5 . . ?
H5B C5 H5C 109.5 . . ?

loop_
_geom_bond_atom_site_label_1
_geom_bond_atom_site_label_2
_geom_bond_distance
_geom_bond_site_symmetry_2
_geom_bond_publ_flag
Cr1 O5 1.941(8) 3_666 ?
Cr1 O5 1.941(8) . ?
Cr1 O3 1.963(3) . ?
Cr1 O3 1.963(3) 3_666 ?
Cr1 O1 1.965(5) . ?
Cr1 O1 1.965(5) 3_666 ?
K1 O4 2.620(3) 4_666 ?
K1 O4 2.620(3) 2_556 ?
K1 O2 2.666(5) 4_566 ?
K1 O2 2.666(5) 2_656 ?
K1 O6 2.671(11) 3_667 ?
K1 O6 2.671(11) . ?
K1 C2 3.225(4) 2_556 ?
K1 C2 3.225(4) 4_666 ?
K1 C1 3.268(4) 4_566 ?
K1 C1 3.268(4) 2_656 ?
K1 C3 3.407(16) 3_667 ?
K1 C3 3.407(16) . ?
C1 O2 1.228(10) . ?
C1 O1 1.253(6) . ?
C1 H1 0.9300 . ?
C2 O4 1.216(6) . ?
C2 O3 1.260(6) . ?
C2 H2 0.9300 . ?
C3 O6 1.216(15) . ?
C3 O5 1.288(18) . ?
C3 H3 0.9300 . ?
N1 C4 1.463(9) . ?
N1 H1A 0.8900 . ?
N1 H1B 0.8900 . ?
N1 H1C 0.8900 . ?
C4 C5 1.43(2) . ?
C4 H4A 0.9700 . ?
C4 H4B 0.9700 . ?
C5 H5A 0.9600 . ?
C5 H5B 0.9600 . ?
C5 H5C 0.9600 . ?
